data_7011608
loop_
_publ_author_name
'Fan, Jian'
'Sui, Bin'
'Okamura, Taka-aki'
'Sun, Wei-Yin'
'Tang, Wen-Xia'
'Ueyama, Norikazu'

_publ_section_title
;
 Synthesis, structures and properties of two-dimensional honeycomb and
 stepwise networks from self-assembly of tripodal ligand
 1,3,5-tris(imidazol-1-ylmethyl)-2,4,6-trimethylbenzene with metal salts
;
_journal_coden_ASTM JCSDAA
_journal_issue 20
_journal_name_full 'Journal of the Chemical Society, Dalton Transactions'
_journal_page_first 3868
_journal_page_last 3873
_journal_paper_doi 10.1039/b202138b
_journal_year 2002
_chemical_formula_moiety 'C46 H70 Cd4 N12 O28 S4 '
_chemical_formula_sum 'C46 H70 Cd4 N12 O28 S4'
_chemical_formula_weight 1816.98
_chemical_name_systematic
;
[Cd3(L)2(SO4)4(H2O)2(CH3CH2OH)2][Cd(H2O)6]\\times 2H2O (3)
;
_space_group_IT_number 2
_symmetry_cell_setting triclinic
_symmetry_Int_Tables_number 2
_symmetry_space_group_name_Hall '-P 1'
_symmetry_space_group_name_H-M 'P -1'
_atom_sites_solution_hydrogens geom
_atom_sites_solution_primary direct
_atom_sites_solution_secondary difmap
_audit_creation_date 'Sat Jan 13 13:22:09 2001'
_audit_creation_method SHELXL-97
_cell_angle_alpha 95.632(3)
_cell_angle_beta 110.726(7)
_cell_angle_gamma 69.367(3)
_cell_formula_units_Z 1
_cell_length_a 12.3739(13)
_cell_length_b 14.5578(15)
_cell_length_c 10.1860(10)
_cell_measurement_reflns_used 7332
_cell_measurement_temperature 200
_cell_measurement_theta_max 27.5
_cell_measurement_theta_min 1.9
_cell_volume 1605.3(3)
_computing_structure_refinement 'SHELXL-97 (Sheldrick, 1997)'
_computing_structure_solution 'SHELXS-86 (Sheldrick, 1985)'
_diffrn_ambient_temperature 200
_diffrn_detector_area_resol_mean 10.00
_diffrn_measured_fraction_theta_full 0.960
_diffrn_measured_fraction_theta_max 0.960
_diffrn_measurement_device_type 'Rigaku RAXIS-RAPID Imaging Plate'
_diffrn_measurement_method \w
_diffrn_radiation_monochromator graphite
_diffrn_radiation_source 'fine-focus sealed tube'
_diffrn_radiation_type MoK\a
_diffrn_radiation_wavelength 0.71069
_diffrn_reflns_av_R_equivalents 0.0362
_diffrn_reflns_av_sigmaI/netI 0.0434
_diffrn_reflns_limit_h_max 16
_diffrn_reflns_limit_h_min -15
_diffrn_reflns_limit_k_max 18
_diffrn_reflns_limit_k_min -18
_diffrn_reflns_limit_l_max 12
_diffrn_reflns_limit_l_min -13
_diffrn_reflns_number 10861
_diffrn_reflns_theta_full 27.48
_diffrn_reflns_theta_max 27.48
_diffrn_reflns_theta_min 2.14
_exptl_absorpt_coefficient_mu 1.530
_exptl_absorpt_correction_T_max 0.631
_exptl_absorpt_correction_T_min 0.255
_exptl_absorpt_correction_type multi-scan
_exptl_absorpt_process_details '(Higashi, 1995)'
_exptl_crystal_colour colorless
_exptl_crystal_density_diffrn 1.879
_exptl_crystal_density_method 'not measured'
_exptl_crystal_description platelet
_exptl_crystal_F_000 910
_exptl_crystal_size_max 0.400
_exptl_crystal_size_mid 0.300
_exptl_crystal_size_min 0.300
_refine_diff_density_max 1.782
_refine_diff_density_min -0.999
_refine_diff_density_rms 0.131
_refine_ls_extinction_method none
_refine_ls_goodness_of_fit_ref 1.103
_refine_ls_hydrogen_treatment mixed
_refine_ls_matrix_type full
_refine_ls_number_parameters 536
_refine_ls_number_reflns 7053
_refine_ls_number_restraints 149
_refine_ls_restrained_S_all 1.101
_refine_ls_R_factor_all 0.0600
_refine_ls_R_factor_gt 0.0506
_refine_ls_shift/su_max 0.006
_refine_ls_shift/su_mean 0.000
_refine_ls_structure_factor_coef Fsqd
_refine_ls_weighting_details 'calc w==1/[\s^2^(Fo^2^)+(0.0899P)^2^+1.6579P] where P==(Fo^2^+2Fc^2^)/3'
_refine_ls_weighting_scheme calc
_refine_ls_wR_factor_gt 0.1441
_refine_ls_wR_factor_ref 0.1492
_reflns_number_gt 5839
_reflns_number_total 7053
_reflns_threshold_expression >2sigma(I)
_cod_data_source_file b202138b.txt
_cod_data_source_block 3
_cod_depositor_comments
;
 Replacing the "&#x00A1;&#x00A4;" substring with the "\\times " substring in
 the _chemical_name_systematic data items value.

 Antanas Vaitkus,
 2017-03-29
;
_cod_database_code 7011608

loop_
_symmetry_equiv_pos_as_xyz
'x, y, z'
'-x, -y, -z'

loop_
_atom_site_label
_atom_site_type_symbol
_atom_site_fract_x
_atom_site_fract_y
_atom_site_fract_z
_atom_site_U_iso_or_equiv
_atom_site_adp_type
_atom_site_occupancy
_atom_site_symmetry_multiplicity
_atom_site_calc_flag
_atom_site_refinement_flags
_atom_site_disorder_assembly
_atom_site_disorder_group
Cd1 Cd 0.5000 0.0000 0.5000 0.04812(16) Uani 1 2 d S . .
Cd2 Cd 0.1443(3) 0.3564(5) 0.0992(3) 0.0314(4) Uani 0.70(2) 1 d P . .
Cd2B Cd 0.1255(7) 0.3867(11) 0.0892(4) 0.0285(10) Uani 0.30(2) 1 d P . .
Cd3 Cd 0.5000 0.5000 0.5000 0.04257(15) Uani 1 2 d S . .
S1 S 0.42235(12) 0.22948(9) 0.36699(13) 0.0442(3) Uani 1 1 d . . .
S2 S -0.12075(12) 0.39156(9) -0.18319(13) 0.0440(3) Uani 1 1 d . . .
O11 O 0.4023(4) 0.1351(3) 0.3429(4) 0.0587(10) Uani 1 1 d U . .
O12 O 0.3119(5) 0.3092(4) 0.3172(8) 0.0447(15) Uani 0.699(12) 1 d PU . .
O12B O 0.3339(19) 0.3064(12) 0.2551(16) 0.072(5) Uani 0.301(12) 1 d PU . .
O13 O 0.4784(8) 0.2360(6) 0.5183(6) 0.068(2) Uani 0.699(12) 1 d PU . .
O13B O 0.3780(15) 0.2866(10) 0.4997(14) 0.053(4) Uani 0.301(12) 1 d PU . .
O14 O 0.5116(4) 0.2321(3) 0.2997(6) 0.0364(12) Uani 0.699(12) 1 d PU . .
O14B O 0.5390(16) 0.2216(11) 0.405(3) 0.086(8) Uani 0.301(12) 1 d PU . .
O21 O -0.0018(8) 0.3447(11) -0.1024(10) 0.075(3) Uani 0.548(9) 1 d PU . .
O21B O -0.0149(11) 0.3019(7) -0.0983(12) 0.048(2) Uani 0.452(9) 1 d PU . .
O22 O -0.1947(7) 0.4890(5) -0.1534(7) 0.0522(19) Uani 0.548(9) 1 d PU . .
O22B O -0.0654(7) 0.4717(5) -0.0840(8) 0.043(2) Uani 0.452(9) 1 d PU . .
O23 O -0.136(2) 0.4006(17) -0.333(2) 0.082(7) Uani 0.548(9) 1 d PU . .
O23B O -0.120(2) 0.3991(14) -0.320(2) 0.046(4) Uani 0.452(9) 1 d PU . .
O24 O -0.1974(7) 0.3260(6) -0.1841(8) 0.053(2) Uani 0.548(9) 1 d PU . .
O24B O -0.2281(7) 0.4017(8) -0.1626(8) 0.049(3) Uani 0.452(9) 1 d PU . .
O31 O 0.4585(18) 0.4432(8) 0.2732(15) 0.041(3) Uani 0.82(11) 1 d PU . .
O31B O 0.428(13) 0.443(6) 0.256(10) 0.074(16) Uani 0.18(11) 1 d PU . .
O32 O 0.3298(3) 0.4698(3) 0.5019(3) 0.0449(8) Uani 1 1 d U . .
O33 O 0.639(3) 0.3445(9) 0.5724(18) 0.056(5) Uani 0.51(8) 1 d PU . .
O33B O 0.600(4) 0.3496(16) 0.593(4) 0.096(9) Uani 0.49(8) 1 d PU . .
O41 O 0.9478(10) 0.1502(6) 0.9783(10) 0.146(3) Uani 1 1 d U . .
O101 O 0.6381(5) 0.0789(4) 0.6504(5) 0.0723(12) Uani 1 1 d DU . .
O102 O 0.1931(6) 0.1786(4) 0.0950(7) 0.0906(16) Uani 1 1 d U . .
H25 H 0.1321 0.1652 0.0941 0.070 Uiso 1 1 calc R . .
N11 N 0.7624(4) -0.0573(3) 0.2818(4) 0.0389(8) Uani 1 1 d . . .
N12 N 0.6401(4) -0.0589(3) 0.3939(4) 0.0414(8) Uani 1 1 d . . .
N31 N 0.3975(3) 0.3026(3) -0.1284(4) 0.0352(7) Uani 1 1 d . . .
N32 N 0.2467(4) 0.3481(3) -0.0441(4) 0.0394(8) Uani 1 1 d . . .
N51 N -0.1025(3) 0.3466(3) 0.3120(4) 0.0335(7) Uani 1 1 d . . .
N52 N 0.0344(3) 0.3654(3) 0.2360(4) 0.0354(7) Uani 1 1 d . . .
C1 C 0.7631(4) 0.0849(3) 0.1657(5) 0.0340(8) Uani 1 1 d . . .
C2 C 0.6649(4) 0.1159(3) 0.0386(4) 0.0337(8) Uani 1 1 d . . .
C3 C 0.6178(4) 0.2141(3) -0.0056(4) 0.0333(8) Uani 1 1 d . . .
C4 C 0.6627(4) 0.2839(3) 0.0807(5) 0.0342(8) Uani 1 1 d . . .
C5 C 0.7513(4) 0.2539(3) 0.2132(4) 0.0324(8) Uani 1 1 d . . .
C6 C 0.8045(4) 0.1544(3) 0.2553(4) 0.0356(9) Uani 1 1 d . . .
C11 C 0.8234(5) -0.0231(3) 0.2058(6) 0.0462(11) Uani 1 1 d . . .
H10 H 0.8225 -0.0613 0.1197 0.058 Uiso 1 1 calc R . .
H11 H 0.9104 -0.0360 0.2656 0.058 Uiso 1 1 calc R . .
C12 C 0.6689(4) -0.0037(3) 0.3247(5) 0.0384(9) Uani 1 1 d . . .
H1 H 0.6284 0.0650 0.3078 0.047 Uiso 1 1 calc R . .
C13 C 0.7203(5) -0.1528(3) 0.3949(6) 0.0491(12) Uani 1 1 d . . .
H2 H 0.7227 -0.2087 0.4382 0.059 Uiso 1 1 calc R . .
C14 C 0.7949(6) -0.1536(3) 0.3255(6) 0.0511(12) Uani 1 1 d . . .
H3 H 0.8576 -0.2091 0.3094 0.062 Uiso 1 1 calc R . .
C21 C 0.6083(5) 0.0432(4) -0.0481(5) 0.0488(12) Uani 1 1 d . . .
H16 H 0.5187 0.0743 -0.0858 0.059 Uiso 1 1 calc R . .
H17 H 0.6296 -0.0141 0.0112 0.059 Uiso 1 1 calc R . .
H18 H 0.6399 0.0222 -0.1258 0.059 Uiso 1 1 calc R . .
C31 C 0.5166(4) 0.2482(4) -0.1455(5) 0.0429(10) Uani 1 1 d . . .
H12 H 0.5376 0.2910 -0.1952 0.053 Uiso 1 1 calc R . .
H13 H 0.5102 0.1906 -0.2038 0.053 Uiso 1 1 calc R . .
C32 C 0.3602(4) 0.2904(4) -0.0249(4) 0.0406(10) Uani 1 1 d . . .
H4 H 0.4098 0.2456 0.0527 0.048 Uiso 1 1 calc R . .
C33 C 0.2080(4) 0.3993(3) -0.1674(5) 0.0400(9) Uani 1 1 d . . .
H5 H 0.1286 0.4464 -0.2090 0.048 Uiso 1 1 calc R . .
C34 C 0.3002(4) 0.3725(3) -0.2214(4) 0.0370(9) Uani 1 1 d . . .
H6 H 0.2981 0.3969 -0.3058 0.045 Uiso 1 1 calc R . .
C41 C 0.6101(5) 0.3900(3) 0.0311(6) 0.0485(11) Uani 1 1 d . . .
H19 H 0.6726 0.4211 0.0729 0.058 Uiso 1 1 calc R . .
H20 H 0.5385 0.4243 0.0595 0.058 Uiso 1 1 calc R . .
H21 H 0.5852 0.3935 -0.0715 0.058 Uiso 1 1 calc R . .
C51 C 0.7863(4) 0.3309(4) 0.3141(5) 0.0424(10) Uani 1 1 d . . .
H14 H 0.7167 0.3939 0.2899 0.052 Uiso 1 1 calc R . .
H15 H 0.8005 0.3107 0.4105 0.052 Uiso 1 1 calc R . .
C52 C -0.0662(4) 0.3422(4) 0.2010(5) 0.0400(10) Uani 1 1 d . . .
H7 H -0.1075 0.3247 0.1095 0.047 Uiso 1 1 calc R . .
C53 C 0.0629(4) 0.3873(3) 0.3756(4) 0.0371(9) Uani 1 1 d . . .
H8 H 0.1306 0.4071 0.4300 0.044 Uiso 1 1 calc R . .
C54 C -0.0215(4) 0.3759(3) 0.4236(4) 0.0345(8) Uani 1 1 d . . .
H9 H -0.0237 0.3863 0.5163 0.042 Uiso 1 1 calc R . .
C61 C 0.9027(6) 0.1242(5) 0.3991(6) 0.0651(16) Uani 1 1 d . . .
H22 H 0.9152 0.0567 0.4228 0.078 Uiso 1 1 calc R . .
H23 H 0.8763 0.1684 0.4695 0.078 Uiso 1 1 calc R . .
H24 H 0.9798 0.1280 0.3980 0.078 Uiso 1 1 calc R . .
C101 C 0.7704(17) 0.0558(19) 0.677(2) 0.250(14) Uani 1 1 d D . .
C102 C 0.8775(17) 0.0026(14) 0.770(2) 0.102(8) Uani 0.56(4) 1 d PD . .
C103 C 0.838(3) 0.098(4) 0.803(3) 0.19(3) Uani 0.44(4) 1 d PD . .

loop_
_atom_site_aniso_label
_atom_site_aniso_U_11
_atom_site_aniso_U_22
_atom_site_aniso_U_33
_atom_site_aniso_U_23
_atom_site_aniso_U_13
_atom_site_aniso_U_12
Cd1 0.0648(4) 0.0558(3) 0.0409(3) -0.0015(2) 0.0256(2) -0.0331(3)
Cd2 0.0281(5) 0.0374(12) 0.0313(4) -0.0039(5) 0.0144(4) -0.0108(7)
Cd2B 0.0195(12) 0.036(3) 0.0322(7) 0.0024(11) 0.0109(7) -0.0096(15)
Cd3 0.0395(3) 0.0572(3) 0.0340(2) 0.00901(19) -0.00036(18) -0.0302(2)
S1 0.0479(7) 0.0450(6) 0.0448(6) 0.0121(5) 0.0145(5) -0.0199(5)
S2 0.0459(7) 0.0472(6) 0.0459(6) 0.0057(5) 0.0278(5) -0.0098(5)
O11 0.068(3) 0.053(2) 0.065(2) 0.0065(18) 0.018(2) -0.0364(19)
O12 0.040(3) 0.042(3) 0.047(4) -0.003(2) 0.013(2) -0.011(2)
O12B 0.093(12) 0.067(9) 0.028(7) 0.018(6) 0.023(7) 0.013(8)
O13 0.085(6) 0.106(5) 0.041(3) -0.008(3) 0.030(3) -0.057(5)
O13B 0.064(10) 0.058(8) 0.056(7) -0.003(6) 0.022(6) -0.041(7)
O14 0.038(3) 0.038(2) 0.036(3) 0.0070(19) 0.020(2) -0.0072(18)
O14B 0.051(9) 0.054(8) 0.17(3) -0.007(11) 0.052(12) -0.020(7)
O21 0.021(3) 0.127(10) 0.056(5) -0.010(6) -0.005(3) -0.022(5)
O21B 0.047(6) 0.041(5) 0.056(5) 0.004(4) 0.007(4) -0.025(4)
O22 0.052(4) 0.061(4) 0.056(4) -0.017(3) 0.028(3) -0.029(3)
O22B 0.046(4) 0.045(4) 0.040(4) -0.005(3) 0.013(3) -0.019(3)
O23 0.095(15) 0.117(13) 0.040(7) -0.006(7) 0.048(9) -0.018(10)
O23B 0.039(6) 0.053(8) 0.058(10) 0.012(6) 0.026(5) -0.016(5)
O24 0.053(4) 0.054(5) 0.060(4) 0.009(3) 0.022(3) -0.022(3)
O24B 0.033(4) 0.083(7) 0.039(4) 0.002(4) 0.009(3) -0.030(4)
O31 0.039(5) 0.069(6) 0.028(3) 0.004(3) 0.007(3) -0.037(4)
O31B 0.07(3) 0.15(4) 0.04(2) -0.023(19) 0.03(2) -0.09(3)
O32 0.051(2) 0.058(2) 0.0398(17) -0.0036(14) 0.0173(14) -0.0340(16)
O33 0.032(7) 0.045(6) 0.092(7) 0.012(5) 0.006(6) -0.028(5)
O33B 0.037(11) 0.110(11) 0.117(14) 0.060(9) -0.046(9) -0.052(7)
O41 0.199(9) 0.104(5) 0.135(7) -0.011(5) 0.054(7) -0.058(6)
O101 0.084(3) 0.096(3) 0.060(3) -0.020(2) 0.033(2) -0.055(3)
O102 0.085(4) 0.079(3) 0.097(4) -0.023(3) 0.031(3) -0.022(3)
N11 0.046(2) 0.0296(17) 0.042(2) 0.0018(14) 0.0159(16) -0.0130(15)
N12 0.048(2) 0.042(2) 0.038(2) 0.0029(15) 0.0129(16) -0.0207(17)
N31 0.0340(18) 0.0454(19) 0.0254(16) 0.0008(13) 0.0129(13) -0.0094(15)
N32 0.039(2) 0.050(2) 0.0347(18) -0.0044(15) 0.0206(15) -0.0140(16)
N51 0.0335(18) 0.0406(18) 0.0365(18) -0.0079(14) 0.0191(14) -0.0191(15)
N52 0.0314(18) 0.048(2) 0.0318(17) -0.0063(14) 0.0166(14) -0.0146(15)
C1 0.032(2) 0.0321(19) 0.043(2) 0.0029(16) 0.0185(17) -0.0104(16)
C2 0.035(2) 0.039(2) 0.037(2) -0.0062(16) 0.0203(17) -0.0185(17)
C3 0.030(2) 0.041(2) 0.031(2) 0.0002(16) 0.0156(16) -0.0103(17)
C4 0.033(2) 0.035(2) 0.043(2) 0.0008(16) 0.0240(18) -0.0097(16)
C5 0.031(2) 0.040(2) 0.037(2) -0.0061(16) 0.0186(16) -0.0182(17)
C6 0.031(2) 0.043(2) 0.034(2) 0.0031(17) 0.0115(16) -0.0130(17)
C11 0.046(3) 0.037(2) 0.058(3) 0.008(2) 0.026(2) -0.0063(19)
C12 0.044(2) 0.032(2) 0.041(2) 0.0055(16) 0.0165(19) -0.0104(18)
C13 0.064(3) 0.033(2) 0.056(3) 0.0055(19) 0.022(2) -0.019(2)
C14 0.064(3) 0.027(2) 0.062(3) 0.0020(19) 0.022(3) -0.013(2)
C21 0.062(3) 0.056(3) 0.044(3) -0.013(2) 0.024(2) -0.035(3)
C31 0.039(2) 0.060(3) 0.029(2) 0.0017(18) 0.0176(18) -0.008(2)
C32 0.038(2) 0.053(3) 0.027(2) 0.0049(17) 0.0127(17) -0.009(2)
C33 0.039(2) 0.037(2) 0.041(2) 0.0000(17) 0.0131(18) -0.0094(18)
C34 0.038(2) 0.044(2) 0.031(2) 0.0036(16) 0.0120(17) -0.0140(18)
C41 0.054(3) 0.037(2) 0.062(3) 0.009(2) 0.031(2) -0.010(2)
C51 0.040(2) 0.055(3) 0.049(3) -0.019(2) 0.029(2) -0.027(2)
C52 0.037(2) 0.059(3) 0.036(2) -0.0173(19) 0.0210(18) -0.025(2)
C53 0.033(2) 0.049(2) 0.031(2) -0.0022(17) 0.0083(16) -0.0186(18)
C54 0.040(2) 0.043(2) 0.0269(18) -0.0073(15) 0.0142(16) -0.0207(18)
C61 0.056(3) 0.071(4) 0.052(3) 0.012(3) -0.001(3) -0.020(3)
C101 0.24(2) 0.47(4) 0.181(17) -0.13(2) 0.109(17) -0.28(3)
C102 0.102(14) 0.086(12) 0.102(14) 0.000(9) 0.043(11) -0.004(10)
C103 0.09(2) 0.34(8) 0.18(4) 0.06(4) 0.08(2) -0.06(3)

loop_
_atom_type_symbol
_atom_type_description
_atom_type_scat_dispersion_real
_atom_type_scat_dispersion_imag
_atom_type_scat_source
C C 0.0033 0.0016 'International Tables Vol C Tables 4.2.6.8 and 6.1.1.4'
H H 0.0000 0.0000 'International Tables Vol C Tables 4.2.6.8 and 6.1.1.4'
N N 0.0061 0.0033 'International Tables Vol C Tables 4.2.6.8 and 6.1.1.4'
O O 0.0106 0.0060 'International Tables Vol C Tables 4.2.6.8 and 6.1.1.4'
S S 0.1246 0.1234 'International Tables Vol C Tables 4.2.6.8 and 6.1.1.4'
Cd Cd -0.8075 1.2024 'International Tables Vol C Tables 4.2.6.8 and 6.1.1.4'

loop_
_geom_angle_atom_site_label_1
_geom_angle_atom_site_label_2
_geom_angle_atom_site_label_3
_geom_angle
_geom_angle_site_symmetry_1
_geom_angle_site_symmetry_3
_geom_angle_publ_flag
N12 Cd1 N12 180 . 2_656 ?
N12 Cd1 O11 88.83(15) . . ?
N12 Cd1 O11 91.17(15) 2_656 . ?
N12 Cd1 O11 91.17(15) . 2_656 ?
N12 Cd1 O11 88.83(15) 2_656 2_656 ?
O11 Cd1 O11 180 . 2_656 ?
N12 Cd1 O101 84.98(15) . . ?
N12 Cd1 O101 95.02(15) 2_656 . ?
O11 Cd1 O101 90.58(16) . . ?
O11 Cd1 O101 89.42(16) 2_656 . ?
N12 Cd1 O101 95.02(15) . 2_656 ?
N12 Cd1 O101 84.98(15) 2_656 2_656 ?
O11 Cd1 O101 89.42(16) . 2_656 ?
O11 Cd1 O101 90.58(16) 2_656 2_656 ?
O101 Cd1 O101 180 . 2_656 ?
N32 Cd2 O12B 81.4(5) . . ?
N32 Cd2 N52 177.7(2) . . ?
O12B Cd2 N52 100.8(6) . . ?
N32 Cd2 O21 82.3(3) . . ?
O12B Cd2 O21 153.3(6) . . ?
N52 Cd2 O21 95.4(3) . . ?
N32 Cd2 O22B 92.5(3) . 2_565 ?
O12B Cd2 O22B 109.8(5) . 2_565 ?
N52 Cd2 O22B 87.1(3) . 2_565 ?
O21 Cd2 O22B 92.0(5) . 2_565 ?
N32 Cd2 O12 100.0(2) . . ?
O12B Cd2 O12 18.6(5) . . ?
N52 Cd2 O12 82.3(2) . . ?
O21 Cd2 O12 160.0(5) . . ?
O22B Cd2 O12 107.6(2) 2_565 . ?
N32 Cd2 O102 90.9(2) . . ?
O12B Cd2 O102 79.0(5) . . ?
N52 Cd2 O102 89.1(3) . . ?
O21 Cd2 O102 80.2(4) . . ?
O22B Cd2 O102 171.0(3) 2_565 . ?
O12 Cd2 O102 80.0(3) . . ?
N32 Cd2 O22 78.6(2) . 2_565 ?
O12B Cd2 O22 76.7(5) . 2_565 ?
N52 Cd2 O22 102.3(2) . 2_565 ?
O21 Cd2 O22 120.4(5) . 2_565 ?
O22B Cd2 O22 34.4(3) 2_565 2_565 ?
O12 Cd2 O22 79.3(2) . 2_565 ?
O102 Cd2 O22 154.6(3) . 2_565 ?
N32 Cd2 O21B 89.9(3) . . ?
O12B Cd2 O21B 144.6(6) . . ?
N52 Cd2 O21B 88.0(3) . . ?
O21 Cd2 O21B 15.2(4) . . ?
O22B Cd2 O21B 104.9(3) 2_565 . ?
O12 Cd2 O21B 145.5(4) . . ?
O102 Cd2 O21B 66.8(3) . . ?
O22 Cd2 O21B 135.2(4) 2_565 . ?
O22B Cd2B O22 40.0(4) 2_565 2_565 ?
O22B Cd2B O21 105.2(6) 2_565 . ?
O22 Cd2B O21 136.7(7) 2_565 . ?
O22B Cd2B N32 103.6(4) 2_565 . ?
O22 Cd2B N32 84.2(3) 2_565 . ?
O21 Cd2B N32 81.9(4) . . ?
O22B Cd2B N52 97.3(5) 2_565 . ?
O22 Cd2B N52 111.1(4) 2_565 . ?
O21 Cd2B N52 95.1(4) . . ?
N32 Cd2B N52 159.0(7) . . ?
O22B Cd2B O22B 61.1(5) 2_565 . ?
O22 Cd2B O22B 98.3(6) 2_565 . ?
O21 Cd2B O22B 44.7(4) . . ?
N32 Cd2B O22B 99.1(3) . . ?
N52 Cd2B O22B 93.0(3) . . ?
O22B Cd2B O12B 116.2(6) 2_565 . ?
O22 Cd2B O12B 77.8(5) 2_565 . ?
O21 Cd2B O12B 136.3(8) . . ?
N32 Cd2B O12B 75.6(5) . . ?
N52 Cd2B O12B 93.1(6) . . ?
O22B Cd2B O12B 173.6(6) . . ?
O22B Cd2B O12 113.5(4) 2_565 . ?
O22 Cd2B O12 80.1(3) 2_565 . ?
O21 Cd2B O12 141.1(7) . . ?
N32 Cd2B O12 92.5(4) . . ?
N52 Cd2B O12 76.8(3) . . ?
O22B Cd2B O12 168.0(4) . . ?
O12B Cd2B O12 16.9(4) . . ?
O22B Cd2B O21B 116.3(5) 2_565 . ?
O22 Cd2B O21B 150.4(5) 2_565 . ?
O21 Cd2B O21B 13.7(4) . . ?
N32 Cd2B O21B 87.3(4) . . ?
N52 Cd2B O21B 85.7(3) . . ?
O22B Cd2B O21B 55.3(3) . . ?
O12B Cd2B O21B 127.2(8) . . ?
O12 Cd2B O21B 128.7(6) . . ?
O33B Cd3 O33B 180 2_666 . ?
O33B Cd3 O32 83.9(13) 2_666 2_666 ?
O33B Cd3 O32 96.1(13) . 2_666 ?
O33B Cd3 O32 96.1(13) 2_666 . ?
O33B Cd3 O32 83.9(13) . . ?
O32 Cd3 O32 180 2_666 . ?
O33B Cd3 O33 14.3(12) 2_666 2_666 ?
O33B Cd3 O33 165.7(12) . 2_666 ?
O32 Cd3 O33 96.8(7) 2_666 2_666 ?
O32 Cd3 O33 83.2(7) . 2_666 ?
O33B Cd3 O33 165.7(12) 2_666 . ?
O33B Cd3 O33 14.3(12) . . ?
O32 Cd3 O33 83.2(7) 2_666 . ?
O32 Cd3 O33 96.8(7) . . ?
O33 Cd3 O33 180 2_666 . ?
O33B Cd3 O31 92.3(12) 2_666 2_666 ?
O33B Cd3 O31 87.7(12) . 2_666 ?
O32 Cd3 O31 87.0(5) 2_666 2_666 ?
O32 Cd3 O31 93.0(5) . 2_666 ?
O33 Cd3 O31 87.0(5) 2_666 2_666 ?
O33 Cd3 O31 93.0(5) . 2_666 ?
O33B Cd3 O31 87.7(12) 2_666 . ?
O33B Cd3 O31 92.3(12) . . ?
O32 Cd3 O31 93.0(5) 2_666 . ?
O32 Cd3 O31 87.0(5) . . ?
O33 Cd3 O31 93.0(5) 2_666 . ?
O33 Cd3 O31 87.0(5) . . ?
O31 Cd3 O31 180 2_666 . ?
O33B Cd3 O31B 86(2) 2_666 . ?
O33B Cd3 O31B 94(2) . . ?
O32 Cd3 O31B 100(3) 2_666 . ?
O32 Cd3 O31B 80(3) . . ?
O33 Cd3 O31B 90(2) 2_666 . ?
O33 Cd3 O31B 90(2) . . ?
O31 Cd3 O31B 173(3) 2_666 . ?
O31 Cd3 O31B 7(3) . . ?
O33B Cd3 O31B 94(2) 2_666 2_666 ?
O33B Cd3 O31B 86(2) . 2_666 ?
O32 Cd3 O31B 80(3) 2_666 2_666 ?
O32 Cd3 O31B 100(3) . 2_666 ?
O33 Cd3 O31B 90(2) 2_666 2_666 ?
O33 Cd3 O31B 90(2) . 2_666 ?
O31 Cd3 O31B 7(3) 2_666 2_666 ?
O31 Cd3 O31B 173(3) . 2_666 ?
O31B Cd3 O31B 179.998(10) . 2_666 ?
O14B S1 O12 132.7(8) . . ?
O14B S1 O13 67.6(13) . . ?
O12 S1 O13 109.4(4) . . ?
O14B S1 O11 113.7(7) . . ?
O12 S1 O11 112.1(3) . . ?
O13 S1 O11 106.9(3) . . ?
O14B S1 O12B 115.5(13) . . ?
O12 S1 O12B 30.3(6) . . ?
O13 S1 O12B 131.6(7) . . ?
O11 S1 O12B 113.5(8) . . ?
O14B S1 O14 41.3(12) . . ?
O12 S1 O14 110.4(3) . . ?
O13 S1 O14 107.9(3) . . ?
O11 S1 O14 110.0(3) . . ?
O12B S1 O14 82.4(9) . . ?
O14B S1 O13B 104.6(12) . . ?
O12 S1 O13B 68.9(6) . . ?
O13 S1 O13B 42.6(5) . . ?
O11 S1 O13B 110.9(4) . . ?
O12B S1 O13B 96.8(8) . . ?
O14 S1 O13B 135.5(4) . . ?
O21 S2 O24B 130.2(6) . . ?
O21 S2 O23B 106.0(11) . . ?
O24B S2 O23B 120.4(10) . . ?
O21 S2 O22 123.3(6) . . ?
O24B S2 O22 61.6(5) . . ?
O23B S2 O22 106.0(9) . . ?
O21 S2 O23 112.7(11) . . ?
O24B S2 O23 113.1(10) . . ?
O23B S2 O23 7.3(18) . . ?
O22 S2 O23 103.4(10) . . ?
O21 S2 O21B 27.2(5) . . ?
O24B S2 O21B 110.7(6) . . ?
O23B S2 O21B 112.4(10) . . ?
O22 S2 O21B 137.1(5) . . ?
O23 S2 O21B 116.9(11) . . ?
O21 S2 O24 108.1(7) . . ?
O24B S2 O24 41.7(5) . . ?
O23B S2 O24 109.6(8) . . ?
O22 S2 O24 103.3(4) . . ?
O23 S2 O24 104.0(10) . . ?
O21B S2 O24 81.3(4) . . ?
O21 S2 O22B 70.9(6) . . ?
O24B S2 O22B 106.8(5) . . ?
O23B S2 O22B 109.1(8) . . ?
O22 S2 O22B 54.9(4) . . ?
O23 S2 O22B 113.5(9) . . ?
O21B S2 O22B 94.0(5) . . ?
O24 S2 O22B 139.7(4) . . ?
S1 O11 Cd1 126.0(2) . . ?
S1 O12 Cd2 135.9(4) . . ?
S1 O12 Cd2B 142.8(5) . . ?
Cd2 O12 Cd2B 8.19(16) . . ?
S1 O12B Cd2 143.4(14) . . ?
S1 O12B Cd2B 150.4(14) . . ?
Cd2 O12B Cd2B 8.62(17) . . ?
S2 O21 O22B 62.0(6) . . ?
S2 O21 Cd2B 132.7(9) . . ?
O22B O21 Cd2B 72.3(6) . . ?
S2 O21 Cd2 142.3(8) . . ?
O22B O21 Cd2 83.0(5) . . ?
Cd2B O21 Cd2 10.9(2) . . ?
S2 O21B Cd2 110.8(5) . . ?
S2 O21B Cd2B 101.5(5) . . ?
Cd2 O21B Cd2B 9.26(16) . . ?
S2 O22 Cd2B 123.8(5) . 2_565 ?
S2 O22 Cd2 129.8(4) . 2_565 ?
Cd2B O22 Cd2 7.53(19) 2_565 2_565 ?
S2 O22B O21 47.1(3) . . ?
S2 O22B Cd2B 131.9(5) . 2_565 ?
O21 O22B Cd2B 170.2(6) . 2_565 ?
S2 O22B Cd2 129.6(4) . 2_565 ?
O21 O22B Cd2 169.1(6) . 2_565 ?
Cd2B O22B Cd2 2.30(15) 2_565 2_565 ?
S2 O22B Cd2B 109.2(5) . . ?
O21 O22B Cd2B 63.0(4) . . ?
Cd2B O22B Cd2B 118.9(5) 2_565 . ?
Cd2 O22B Cd2B 121.1(4) 2_565 . ?
C101 O101 Cd1 129.4(8) . . ?
Cd2 O102 H25 109.5 . . ?
C12 N11 C14 106.9(4) . . ?
C12 N11 C11 128.0(4) . . ?
C14 N11 C11 125.2(4) . . ?
C12 N12 C13 105.6(4) . . ?
C12 N12 Cd1 124.2(3) . . ?
C13 N12 Cd1 130.0(3) . . ?
C32 N31 C34 107.1(4) . . ?
C32 N31 C31 127.0(4) . . ?
C34 N31 C31 125.8(4) . . ?
C32 N32 C33 106.0(4) . . ?
C32 N32 Cd2 125.3(3) . . ?
C33 N32 Cd2 128.8(3) . . ?
C32 N32 Cd2B 134.0(4) . . ?
C33 N32 Cd2B 119.6(4) . . ?
Cd2 N32 Cd2B 10.81(19) . . ?
C52 N51 C54 107.1(3) . . ?
C52 N51 C51 127.5(4) . 1_455 ?
C54 N51 C51 125.2(4) . 1_455 ?
C52 N52 C53 106.2(3) . . ?
C52 N52 Cd2 126.3(3) . . ?
C53 N52 Cd2 127.2(3) . . ?
C52 N52 Cd2B 127.0(3) . . ?
C53 N52 Cd2B 126.3(3) . . ?
Cd2 N52 Cd2B 10.8(2) . . ?
C2 C1 C6 120.0(4) . . ?
C2 C1 C11 119.8(4) . . ?
C6 C1 C11 120.2(4) . . ?
C3 C2 C1 119.8(4) . . ?
C3 C2 C21 120.2(4) . . ?
C1 C2 C21 120.0(4) . . ?
C2 C3 C4 120.4(4) . . ?
C2 C3 C31 120.8(4) . . ?
C4 C3 C31 118.8(4) . . ?
C5 C4 C3 119.1(4) . . ?
C5 C4 C41 121.3(4) . . ?
C3 C4 C41 119.6(4) . . ?
C4 C5 C6 120.8(4) . . ?
C4 C5 C51 119.1(4) . . ?
C6 C5 C51 120.1(4) . . ?
C5 C6 C1 119.4(4) . . ?
C5 C6 C61 119.4(4) . . ?
C1 C6 C61 121.2(4) . . ?
N11 C11 C1 113.0(4) . . ?
N11 C11 H10 109.0 . . ?
C1 C11 H10 109.0 . . ?
N11 C11 H11 109.0 . . ?
C1 C11 H11 109.0 . . ?
H10 C11 H11 107.8 . . ?
N12 C12 N11 111.4(4) . . ?
N12 C12 H1 124.3 . . ?
N11 C12 H1 124.3 . . ?
C14 C13 N12 109.8(4) . . ?
C14 C13 H2 125.1 . . ?
N12 C13 H2 125.1 . . ?
C13 C14 N11 106.4(5) . . ?
C13 C14 H3 126.8 . . ?
N11 C14 H3 126.8 . . ?
C2 C21 H16 109.5 . . ?
C2 C21 H17 109.5 . . ?
H16 C21 H17 109.5 . . ?
C2 C21 H18 109.5 . . ?
H16 C21 H18 109.5 . . ?
H17 C21 H18 109.5 . . ?
N31 C31 C3 111.7(3) . . ?
N31 C31 H12 109.3 . . ?
C3 C31 H12 109.3 . . ?
N31 C31 H13 109.3 . . ?
C3 C31 H13 109.3 . . ?
H12 C31 H13 107.9 . . ?
N32 C32 N31 111.5(4) . . ?
N32 C32 H4 124.2 . . ?
N31 C32 H4 124.2 . . ?
C34 C33 N32 109.7(4) . . ?
C34 C33 H5 125.1 . . ?
N32 C33 H5 125.1 . . ?
C33 C34 N31 105.7(4) . . ?
C33 C34 H6 127.1 . . ?
N31 C34 H6 127.1 . . ?
C4 C41 H19 109.5 . . ?
C4 C41 H20 109.5 . . ?
H19 C41 H20 109.5 . . ?
C4 C41 H21 109.5 . . ?
H19 C41 H21 109.5 . . ?
H20 C41 H21 109.5 . . ?
N51 C51 C5 113.3(3) 1_655 . ?
N51 C51 H14 108.9 1_655 . ?
C5 C51 H14 108.9 . . ?
N51 C51 H15 108.9 1_655 . ?
C5 C51 H15 108.9 . . ?
H14 C51 H15 107.7 . . ?
N52 C52 N51 111.1(4) . . ?
N52 C52 H7 124.4 . . ?
N51 C52 H7 124.4 . . ?
C54 C53 N52 109.0(4) . . ?
C54 C53 H8 125.5 . . ?
N52 C53 H8 125.5 . . ?
C53 C54 N51 106.6(4) . . ?
C53 C54 H9 126.7 . . ?
N51 C54 H9 126.7 . . ?
C6 C61 H22 109.5 . . ?
C6 C61 H23 109.5 . . ?
H22 C61 H23 109.5 . . ?
C6 C61 H24 109.5 . . ?
H22 C61 H24 109.5 . . ?
H23 C61 H24 109.5 . . ?
C102 C101 C103 57(2) . . ?
C102 C101 O101 137(2) . . ?
C103 C101 O101 116.2(17) . . ?

loop_
_geom_bond_atom_site_label_1
_geom_bond_atom_site_label_2
_geom_bond_distance
_geom_bond_site_symmetry_2
_geom_bond_publ_flag
Cd1 N12 2.237(4) . ?
Cd1 N12 2.237(4) 2_656 ?
Cd1 O11 2.337(4) . ?
Cd1 O11 2.338(4) 2_656 ?
Cd1 O101 2.402(4) . ?
Cd1 O101 2.402(4) 2_656 ?
Cd2 N32 2.217(4) . ?
Cd2 O12B 2.223(18) . ?
Cd2 N52 2.233(4) . ?
Cd2 O21 2.244(9) . ?
Cd2 O22B 2.343(10) 2_565 ?
Cd2 O12 2.395(7) . ?
Cd2 O102 2.441(8) . ?
Cd2 O22 2.503(8) 2_565 ?
Cd2 O21B 2.557(11) . ?
Cd2B O22B 1.928(16) 2_565 ?
Cd2B O22 2.213(12) 2_565 ?
Cd2B O21 2.221(10) . ?
Cd2B N32 2.260(6) . ?
Cd2B N52 2.266(5) . ?
Cd2B O22B 2.375(12) . ?
Cd2B O12B 2.460(19) . ?
Cd2B O12 2.622(10) . ?
Cd2B O21B 2.626(12) . ?
Cd3 O33B 2.210(17) 2_666 ?
Cd3 O33B 2.210(17) . ?
Cd3 O32 2.304(3) 2_666 ?
Cd3 O32 2.304(3) . ?
Cd3 O33 2.305(16) 2_666 ?
Cd3 O33 2.305(16) . ?
Cd3 O31 2.318(15) 2_666 ?
Cd3 O31 2.318(15) . ?
Cd3 O31B 2.49(10) . ?
Cd3 O31B 2.49(10) 2_666 ?
S1 O14B 1.320(16) . ?
S1 O12 1.407(5) . ?
S1 O13 1.458(6) . ?
S1 O11 1.463(4) . ?
S1 O12B 1.502(13) . ?
S1 O14 1.504(5) . ?
S1 O13B 1.674(15) . ?
S2 O21 1.362(9) . ?
S2 O24B 1.373(8) . ?
S2 O23B 1.42(2) . ?
S2 O22 1.462(7) . ?
S2 O23 1.479(19) . ?
S2 O21B 1.544(11) . ?
S2 O24 1.562(7) . ?
S2 O22B 1.641(7) . ?
O21 O22B 1.755(16) . ?
O22 Cd2B 2.213(12) 2_565 ?
O22 Cd2 2.503(8) 2_565 ?
O22B Cd2B 1.928(16) 2_565 ?
O22B Cd2 2.343(10) 2_565 ?
O101 C101 1.479(16) . ?
O102 H25 0.8400 . ?
N11 C12 1.339(6) . ?
N11 C14 1.386(6) . ?
N11 C11 1.475(6) . ?
N12 C12 1.327(6) . ?
N12 C13 1.376(7) . ?
N31 C32 1.340(5) . ?
N31 C34 1.378(6) . ?
N31 C31 1.471(6) . ?
N32 C32 1.313(6) . ?
N32 C33 1.367(6) . ?
N51 C52 1.345(5) . ?
N51 C54 1.372(5) . ?
N51 C51 1.479(5) 1_455 ?
N52 C52 1.323(6) . ?
N52 C53 1.373(5) . ?
C1 C2 1.404(6) . ?
C1 C6 1.404(6) . ?
C1 C11 1.510(6) . ?
C2 C3 1.393(6) . ?
C2 C21 1.514(6) . ?
C3 C4 1.410(6) . ?
C3 C31 1.510(6) . ?
C4 C5 1.395(6) . ?
C4 C41 1.509(6) . ?
C5 C6 1.403(6) . ?
C5 C51 1.517(6) . ?
C6 C61 1.518(7) . ?
C11 H10 0.9900 . ?
C11 H11 0.9900 . ?
C12 H1 0.9500 . ?
C13 C14 1.344(8) . ?
C13 H2 0.9500 . ?
C14 H3 0.9500 . ?
C21 H16 0.9800 . ?
C21 H17 0.9800 . ?
C21 H18 0.9800 . ?
C31 H12 0.9900 . ?
C31 H13 0.9900 . ?
C32 H4 0.9500 . ?
C33 C34 1.359(6) . ?
C33 H5 0.9500 . ?
C34 H6 0.9500 . ?
C41 H19 0.9800 . ?
C41 H20 0.9800 . ?
C41 H21 0.9800 . ?
C51 N51 1.479(5) 1_655 ?
C51 H14 0.9900 . ?
C51 H15 0.9900 . ?
C52 H7 0.9500 . ?
C53 C54 1.362(6) . ?
C53 H8 0.9500 . ?
C54 H9 0.9500 . ?
C61 H22 0.9800 . ?
C61 H23 0.9800 . ?
C61 H24 0.9800 . ?
C101 C102 1.34(2) . ?
C101 C103 1.47(2) . ?

loop_
_geom_torsion_atom_site_label_1
_geom_torsion_atom_site_label_2
_geom_torsion_atom_site_label_3
_geom_torsion_atom_site_label_4
_geom_torsion
_geom_torsion_site_symmetry_1
_geom_torsion_site_symmetry_2
_geom_torsion_site_symmetry_3
_geom_torsion_site_symmetry_4
_geom_torsion_publ_flag
O14B S1 O11 Cd1 53.1(15) . . . . ?
O12 S1 O11 Cd1 -139.2(4) . . . . ?
O13 S1 O11 Cd1 -19.3(5) . . . . ?
O12B S1 O11 Cd1 -172.1(9) . . . . ?
O14 S1 O11 Cd1 97.6(3) . . . . ?
O13B S1 O11 Cd1 -64.3(7) . . . . ?
N12 Cd1 O11 S1 -93.9(3) . . . . ?
N12 Cd1 O11 S1 86.1(3) 2_656 . . . ?
O11 Cd1 O11 S1 80(63) 2_656 . . . ?
O101 Cd1 O11 S1 -8.9(3) . . . . ?
O101 Cd1 O11 S1 171.1(3) 2_656 . . . ?
O14B S1 O12 Cd2 111.2(18) . . . . ?
O13 S1 O12 Cd2 -171.7(5) . . . . ?
O11 S1 O12 Cd2 -53.4(7) . . . . ?
O12B S1 O12 Cd2 45.8(17) . . . . ?
O14 S1 O12 Cd2 69.6(6) . . . . ?
O13B S1 O12 Cd2 -158.2(7) . . . . ?
O14B S1 O12 Cd2B 104.3(19) . . . . ?
O13 S1 O12 Cd2B -178.6(6) . . . . ?
O11 S1 O12 Cd2B -60.2(7) . . . . ?
O12B S1 O12 Cd2B 39.0(17) . . . . ?
O14 S1 O12 Cd2B 62.7(7) . . . . ?
O13B S1 O12 Cd2B -165.0(8) . . . . ?
N32 Cd2 O12 S1 -53.8(6) . . . . ?
O12B Cd2 O12 S1 -50.0(15) . . . . ?
N52 Cd2 O12 S1 125.8(6) . . . . ?
O21 Cd2 O12 S1 41.2(13) . . . . ?
O22B Cd2 O12 S1 -149.7(5) 2_565 . . . ?
O102 Cd2 O12 S1 35.3(6) . . . . ?
O22 Cd2 O12 S1 -130.1(6) 2_565 . . . ?
O21B Cd2 O12 S1 50.8(9) . . . . ?
N32 Cd2 O12 Cd2B 95.7(9) . . . . ?
O12B Cd2 O12 Cd2B 99.5(18) . . . . ?
N52 Cd2 O12 Cd2B -84.7(8) . . . . ?
O21 Cd2 O12 Cd2B -169.3(14) . . . . ?
O22B Cd2 O12 Cd2B -0.2(8) 2_565 . . . ?
O102 Cd2 O12 Cd2B -175.2(9) . . . . ?
O22 Cd2 O12 Cd2B 19.5(9) 2_565 . . . ?
O21B Cd2 O12 Cd2B -159.7(11) . . . . ?
O22B Cd2B O12 S1 -144.6(7) 2_565 . . . ?
O22 Cd2B O12 S1 -122.2(7) 2_565 . . . ?
O21 Cd2B O12 S1 41.5(10) . . . . ?
N32 Cd2B O12 S1 -38.6(8) . . . . ?
N52 Cd2B O12 S1 123.2(6) . . . . ?
O22B Cd2B O12 S1 155(2) . . . . ?
O12B Cd2B O12 S1 -41.7(16) . . . . ?
O21B Cd2B O12 S1 49.9(8) . . . . ?
O22B Cd2B O12 Cd2 179.7(10) 2_565 . . . ?
O22 Cd2B O12 Cd2 -157.9(10) 2_565 . . . ?
O21 Cd2B O12 Cd2 5.9(8) . . . . ?
N32 Cd2B O12 Cd2 -74.3(10) . . . . ?
N52 Cd2B O12 Cd2 87.5(8) . . . . ?
O22B Cd2B O12 Cd2 119(3) . . . . ?
O12B Cd2B O12 Cd2 -77.3(18) . . . . ?
O21B Cd2B O12 Cd2 14.2(8) . . . . ?
O14B S1 O12B Cd2 163(2) . . . . ?
O12 S1 O12B Cd2 -64(2) . . . . ?
O13 S1 O12B Cd2 -114.6(16) . . . . ?
O11 S1 O12B Cd2 29(2) . . . . ?
O14 S1 O12B Cd2 138.0(18) . . . . ?
O13B S1 O12B Cd2 -86.9(18) . . . . ?
O14B S1 O12B Cd2B 173(2) . . . . ?
O12 S1 O12B Cd2B -55(2) . . . . ?
O13 S1 O12B Cd2B -105(2) . . . . ?
O11 S1 O12B Cd2B 39(2) . . . . ?
O14 S1 O12B Cd2B 147(2) . . . . ?
O13B S1 O12B Cd2B -78(2) . . . . ?
N32 Cd2 O12B S1 -126.9(18) . . . . ?
N52 Cd2 O12B S1 52.6(19) . . . . ?
O21 Cd2 O12B S1 -74(3) . . . . ?
O22B Cd2 O12B S1 143.5(17) 2_565 . . . ?
O12 Cd2 O12B S1 56.9(19) . . . . ?
O102 Cd2 O12B S1 -34.4(17) . . . . ?
O22 Cd2 O12B S1 152.9(19) 2_565 . . . ?
O21B Cd2 O12B S1 -49(2) . . . . ?
N32 Cd2 O12B Cd2B 85.4(10) . . . . ?
N52 Cd2 O12B Cd2B -95.1(9) . . . . ?
O21 Cd2 O12B Cd2B 139(2) . . . . ?
O22B Cd2 O12B Cd2B -4.2(9) 2_565 . . . ?
O12 Cd2 O12B Cd2B -90.8(18) . . . . ?
O102 Cd2 O12B Cd2B 178.0(10) . . . . ?
O22 Cd2 O12B Cd2B 5.2(10) 2_565 . . . ?
O21B Cd2 O12B Cd2B 163.0(16) . . . . ?
O22B Cd2B O12B S1 134(2) 2_565 . . . ?
O22 Cd2B O12B S1 146(2) 2_565 . . . ?
O21 Cd2B O12B S1 -66(2) . . . . ?
N32 Cd2B O12B S1 -127(2) . . . . ?
N52 Cd2B O12B S1 35(2) . . . . ?
O22B Cd2B O12B S1 -162(5) . . . . ?
O12 Cd2B O12B S1 49.6(19) . . . . ?
O21B Cd2B O12B S1 -52(2) . . . . ?
O22B Cd2B O12B Cd2 174.6(11) 2_565 . . . ?
O22 Cd2B O12B Cd2 -174.1(11) 2_565 . . . ?
O21 Cd2B O12B Cd2 -25.8(13) . . . . ?
N32 Cd2B O12B Cd2 -87.1(11) . . . . ?
N52 Cd2B O12B Cd2 75.0(9) . . . . ?
O22B Cd2B O12B Cd2 -122(7) . . . . ?
O12 Cd2B O12B Cd2 89.7(19) . . . . ?
O21B Cd2B O12B Cd2 -12.0(11) . . . . ?
O24B S2 O21 O22B -96.1(8) . . . . ?
O23B S2 O21 O22B 105.1(8) . . . . ?
O22 S2 O21 O22B -17.0(7) . . . . ?
O23 S2 O21 O22B 108.2(10) . . . . ?
O21B S2 O21 O22B -146.8(18) . . . . ?
O24 S2 O21 O22B -137.4(4) . . . . ?
O24B S2 O21 Cd2B -79.9(14) . . . . ?
O23B S2 O21 Cd2B 121.3(12) . . . . ?
O22 S2 O21 Cd2B -0.8(14) . . . . ?
O23 S2 O21 Cd2B 124.4(13) . . . . ?
O21B S2 O21 Cd2B -131(2) . . . . ?
O24 S2 O21 Cd2B -121.2(10) . . . . ?
O22B S2 O21 Cd2B 16.2(9) . . . . ?
O24B S2 O21 Cd2 -72.1(17) . . . . ?
O23B S2 O21 Cd2 129.1(15) . . . . ?
O22 S2 O21 Cd2 6.9(18) . . . . ?
O23 S2 O21 Cd2 132.2(15) . . . . ?
O21B S2 O21 Cd2 -123(3) . . . . ?
O24 S2 O21 Cd2 -113.4(13) . . . . ?
O22B S2 O21 Cd2 24.0(12) . . . . ?
O22B Cd2B O21 S2 -24.9(12) 2_565 . . . ?
O22 Cd2B O21 S2 -54.4(14) 2_565 . . . ?
N32 Cd2B O21 S2 -126.8(12) . . . . ?
N52 Cd2B O21 S2 74.1(12) . . . . ?
O22B Cd2B O21 S2 -15.0(9) . . . . ?
O12B Cd2B O21 S2 174.1(11) . . . . ?
O12 Cd2B O21 S2 149.3(9) . . . . ?
O21B Cd2B O21 S2 121(2) . . . . ?
O22B Cd2B O21 O22B -9.9(6) 2_565 . . . ?
O22 Cd2B O21 O22B -39.4(9) 2_565 . . . ?
N32 Cd2B O21 O22B -111.8(6) . . . . ?
N52 Cd2B O21 O22B 89.1(6) . . . . ?
O12B Cd2B O21 O22B -171.0(8) . . . . ?
O12 Cd2B O21 O22B 164.3(5) . . . . ?
O21B Cd2B O21 O22B 136(2) . . . . ?
O22B Cd2B O21 Cd2 -178.9(9) 2_565 . . . ?
O22 Cd2B O21 Cd2 151.6(12) 2_565 . . . ?
N32 Cd2B O21 Cd2 79.2(9) . . . . ?
N52 Cd2B O21 Cd2 -79.9(7) . . . . ?
O22B Cd2B O21 Cd2 -169.0(9) . . . . ?
O12B Cd2B O21 Cd2 20.0(11) . . . . ?
O12 Cd2B O21 Cd2 -4.7(6) . . . . ?
O21B Cd2B O21 Cd2 -33(2) . . . . ?
N32 Cd2 O21 S2 -123.1(15) . . . . ?
O12B Cd2 O21 S2 -176.1(14) . . . . ?
N52 Cd2 O21 S2 56.5(15) . . . . ?
O22B Cd2 O21 S2 -30.9(15) 2_565 . . . ?
O12 Cd2 O21 S2 138.8(12) . . . . ?
O102 Cd2 O21 S2 144.6(15) . . . . ?
O22 Cd2 O21 S2 -51.3(15) 2_565 . . . ?
O21B Cd2 O21 S2 118(3) . . . . ?
N32 Cd2 O21 O22B -102.0(5) . . . . ?
O12B Cd2 O21 O22B -155.0(14) . . . . ?
N52 Cd2 O21 O22B 77.6(5) . . . . ?
O22B Cd2 O21 O22B -9.7(6) 2_565 . . . ?
O12 Cd2 O21 O22B 159.9(8) . . . . ?
O102 Cd2 O21 O22B 165.8(5) . . . . ?
O22 Cd2 O21 O22B -30.1(6) 2_565 . . . ?
O21B Cd2 O21 O22B 139(2) . . . . ?
N32 Cd2 O21 Cd2B -91.4(8) . . . . ?
O12B Cd2 O21 Cd2B -144.4(17) . . . . ?
N52 Cd2 O21 Cd2B 88.2(7) . . . . ?
O22B Cd2 O21 Cd2B 0.9(7) 2_565 . . . ?
O12 Cd2 O21 Cd2B 170.5(13) . . . . ?
O102 Cd2 O21 Cd2B 176.3(8) . . . . ?
O22 Cd2 O21 Cd2B -19.5(8) 2_565 . . . ?
O21B Cd2 O21 Cd2B 149(2) . . . . ?
O21 S2 O21B Cd2 28.8(13) . . . . ?
O24B S2 O21B Cd2 -112.0(6) . . . . ?
O23B S2 O21B Cd2 110.1(10) . . . . ?
O22 S2 O21B Cd2 -42.0(9) . . . . ?
O23 S2 O21B Cd2 116.5(11) . . . . ?
O24 S2 O21B Cd2 -142.1(6) . . . . ?
O22B S2 O21B Cd2 -2.4(6) . . . . ?
O21 S2 O21B Cd2B 28.8(14) . . . . ?
O24B S2 O21B Cd2B -112.1(5) . . . . ?
O23B S2 O21B Cd2B 110.1(9) . . . . ?
O22 S2 O21B Cd2B -42.0(8) . . . . ?
O23 S2 O21B Cd2B 116.5(11) . . . . ?
O24 S2 O21B Cd2B -142.2(5) . . . . ?
O22B S2 O21B Cd2B -2.5(5) . . . . ?
N32 Cd2 O21B S2 -90.6(6) . . . . ?
O12B Cd2 O21B S2 -165.5(10) . . . . ?
N52 Cd2 O21B S2 88.5(6) . . . . ?
O21 Cd2 O21B S2 -30.8(14) . . . . ?
O22B Cd2 O21B S2 2.0(7) 2_565 . . . ?
O12 Cd2 O21B S2 161.8(4) . . . . ?
O102 Cd2 O21B S2 178.4(7) . . . . ?
O22 Cd2 O21B S2 -17.0(9) 2_565 . . . ?
N32 Cd2 O21B Cd2B -90.3(8) . . . . ?
O12B Cd2 O21B Cd2B -165.2(14) . . . . ?
N52 Cd2 O21B Cd2B 88.8(7) . . . . ?
O21 Cd2 O21B Cd2B -30(2) . . . . ?
O22B Cd2 O21B Cd2B 2.3(7) 2_565 . . . ?
O12 Cd2 O21B Cd2B 162.1(10) . . . . ?
O102 Cd2 O21B Cd2B 178.7(8) . . . . ?
O22 Cd2 O21B Cd2B -16.7(8) 2_565 . . . ?
O22B Cd2B O21B S2 2.8(7) 2_565 . . . ?
O22 Cd2B O21B S2 -27.9(13) 2_565 . . . ?
O21 Cd2B O21B S2 -34.6(16) . . . . ?
N32 Cd2B O21B S2 -101.0(6) . . . . ?
N52 Cd2B O21B S2 98.7(6) . . . . ?
O22B Cd2B O21B S2 2.1(4) . . . . ?
O12B Cd2B O21B S2 -170.6(7) . . . . ?
O12 Cd2B O21B S2 168.0(4) . . . . ?
O22B Cd2B O21B Cd2 -176.9(10) 2_565 . . . ?
O22 Cd2B O21B Cd2 152.4(15) 2_565 . . . ?
O21 Cd2B O21B Cd2 146(2) . . . . ?
N32 Cd2B O21B Cd2 79.3(9) . . . . ?
N52 Cd2B O21B Cd2 -81.0(7) . . . . ?
O22B Cd2B O21B Cd2 -177.6(9) . . . . ?
O12B Cd2B O21B Cd2 9.7(9) . . . . ?
O12 Cd2B O21B Cd2 -11.8(7) . . . . ?
O21 S2 O22 Cd2B 43.2(9) . . . 2_565 ?
O24B S2 O22 Cd2B 164.7(7) . . . 2_565 ?
O23B S2 O22 Cd2B -79.0(10) . . . 2_565 ?
O23 S2 O22 Cd2B -86.0(11) . . . 2_565 ?
O21B S2 O22 Cd2B 74.3(8) . . . 2_565 ?
O24 S2 O22 Cd2B 165.7(5) . . . 2_565 ?
O22B S2 O22 Cd2B 23.4(4) . . . 2_565 ?
O21 S2 O22 Cd2 48.9(9) . . . 2_565 ?
O24B S2 O22 Cd2 170.4(7) . . . 2_565 ?
O23B S2 O22 Cd2 -73.3(10) . . . 2_565 ?
O23 S2 O22 Cd2 -80.4(11) . . . 2_565 ?
O21B S2 O22 Cd2 80.0(8) . . . 2_565 ?
O24 S2 O22 Cd2 171.4(5) . . . 2_565 ?
O22B S2 O22 Cd2 29.1(5) . . . 2_565 ?
O24B S2 O22B O21 127.6(7) . . . . ?
O23B S2 O22B O21 -100.9(12) . . . . ?
O22 S2 O22B O21 162.6(7) . . . . ?
O23 S2 O22B O21 -107.2(12) . . . . ?
O21B S2 O22B O21 14.5(8) . . . . ?
O24 S2 O22B O21 95.7(8) . . . . ?
O21 S2 O22B Cd2B 166.8(9) . . . 2_565 ?
O24B S2 O22B Cd2B -65.7(7) . . . 2_565 ?
O23B S2 O22B Cd2B 65.9(12) . . . 2_565 ?
O22 S2 O22B Cd2B -30.6(5) . . . 2_565 ?
O23 S2 O22B Cd2B 59.6(12) . . . 2_565 ?
O21B S2 O22B Cd2B -178.7(7) . . . 2_565 ?
O24 S2 O22B Cd2B -97.5(7) . . . 2_565 ?
O21 S2 O22B Cd2 166.2(8) . . . 2_565 ?
O24B S2 O22B Cd2 -66.3(6) . . . 2_565 ?
O23B S2 O22B Cd2 65.3(11) . . . 2_565 ?
O22 S2 O22B Cd2 -31.2(5) . . . 2_565 ?
O23 S2 O22B Cd2 59.0(12) . . . 2_565 ?
O21B S2 O22B Cd2 -179.3(6) . . . 2_565 ?
O24 S2 O22B Cd2 -98.1(7) . . . 2_565 ?
O21 S2 O22B Cd2B -11.7(6) . . . . ?
O24B S2 O22B Cd2B 115.9(5) . . . . ?
O23B S2 O22B Cd2B -112.6(11) . . . . ?
O22 S2 O22B Cd2B 150.9(6) . . . . ?
O23 S2 O22B Cd2B -118.9(11) . . . . ?
O21B S2 O22B Cd2B 2.8(6) . . . . ?
O24 S2 O22B Cd2B 84.0(7) . . . . ?
Cd2B O21 O22B S2 -167.6(6) . . . . ?
Cd2 O21 O22B S2 -165.5(7) . . . . ?
S2 O21 O22B Cd2B -89(3) . . . 2_565 ?
Cd2B O21 O22B Cd2B 104(3) . . . 2_565 ?
Cd2 O21 O22B Cd2B 106(3) . . . 2_565 ?
S2 O21 O22B Cd2 -77(3) . . . 2_565 ?
Cd2B O21 O22B Cd2 115(3) . . . 2_565 ?
Cd2 O21 O22B Cd2 117(3) . . . 2_565 ?
S2 O21 O22B Cd2B 167.6(6) . . . . ?
Cd2 O21 O22B Cd2B 2.08(16) . . . . ?
O22B Cd2B O22B S2 178.7(7) 2_565 . . . ?
O22 Cd2B O22B S2 163.5(4) 2_565 . . . ?
O21 Cd2B O22B S2 9.6(5) . . . . ?
N32 Cd2B O22B S2 78.2(5) . . . . ?
N52 Cd2B O22B S2 -84.7(5) . . . . ?
O12B Cd2B O22B S2 112(6) . . . . ?
O12 Cd2B O22B S2 -115(3) . . . . ?
O21B Cd2B O22B S2 -2.0(4) . . . . ?
O22B Cd2B O22B O21 169.1(7) 2_565 . . . ?
O22 Cd2B O22B O21 153.9(5) 2_565 . . . ?
N32 Cd2B O22B O21 68.5(6) . . . . ?
N52 Cd2B O22B O21 -94.3(6) . . . . ?
O12B Cd2B O22B O21 103(6) . . . . ?
O12 Cd2B O22B O21 -125(3) . . . . ?
O21B Cd2B O22B O21 -11.6(6) . . . . ?
O22B Cd2B O22B Cd2B 0.0 2_565 . . 2_565 ?
O22 Cd2B O22B Cd2B -15.2(4) 2_565 . . 2_565 ?
O21 Cd2B O22B Cd2B -169.1(7) . . . 2_565 ?
N32 Cd2B O22B Cd2B -100.5(5) . . . 2_565 ?
N52 Cd2B O22B Cd2B 96.6(5) . . . 2_565 ?
O12B Cd2B O22B Cd2B -66(6) . . . 2_565 ?
O12 Cd2B O22B Cd2B 66(3) . . . 2_565 ?
O21B Cd2B O22B Cd2B 179.3(6) . . . 2_565 ?
O22B Cd2B O22B Cd2 0.60(18) 2_565 . . 2_565 ?
O22 Cd2B O22B Cd2 -14.6(5) 2_565 . . 2_565 ?
O21 Cd2B O22B Cd2 -168.5(7) . . . 2_565 ?
N32 Cd2B O22B Cd2 -99.9(5) . . . 2_565 ?
N52 Cd2B O22B Cd2 97.2(5) . . . 2_565 ?
O12B Cd2B O22B Cd2 -66(6) . . . 2_565 ?
O12 Cd2B O22B Cd2 67(3) . . . 2_565 ?
O21B Cd2B O22B Cd2 179.9(6) . . . 2_565 ?
N12 Cd1 O101 C101 -19.3(13) . . . . ?
N12 Cd1 O101 C101 160.7(13) 2_656 . . . ?
O11 Cd1 O101 C101 -108.1(13) . . . . ?
O11 Cd1 O101 C101 71.9(13) 2_656 . . . ?
O101 Cd1 O101 C101 73(10) 2_656 . . . ?
N12 Cd1 N12 C12 180(8) 2_656 . . . ?
O11 Cd1 N12 C12 25.8(4) . . . . ?
O11 Cd1 N12 C12 -154.2(4) 2_656 . . . ?
O101 Cd1 N12 C12 -64.9(4) . . . . ?
O101 Cd1 N12 C12 115.1(4) 2_656 . . . ?
N12 Cd1 N12 C13 -7(8) 2_656 . . . ?
O11 Cd1 N12 C13 -160.7(4) . . . . ?
O11 Cd1 N12 C13 19.3(4) 2_656 . . . ?
O101 Cd1 N12 C13 108.6(4) . . . . ?
O101 Cd1 N12 C13 -71.4(4) 2_656 . . . ?
O12B Cd2 N32 C32 26.7(6) . . . . ?
N52 Cd2 N32 C32 -142(9) . . . . ?
O21 Cd2 N32 C32 -132.0(6) . . . . ?
O22B Cd2 N32 C32 136.3(4) 2_565 . . . ?
O12 Cd2 N32 C32 27.9(5) . . . . ?
O102 Cd2 N32 C32 -52.1(4) . . . . ?
O22 Cd2 N32 C32 104.7(5) 2_565 . . . ?
O21B Cd2 N32 C32 -118.8(5) . . . . ?
O12B Cd2 N32 C33 -153.5(6) . . . . ?
N52 Cd2 N32 C33 38(9) . . . . ?
O21 Cd2 N32 C33 47.8(6) . . . . ?
O22B Cd2 N32 C33 -43.9(4) 2_565 . . . ?
O12 Cd2 N32 C33 -152.3(4) . . . . ?
O102 Cd2 N32 C33 127.7(4) . . . . ?
O22 Cd2 N32 C33 -75.5(4) 2_565 . . . ?
O21B Cd2 N32 C33 60.9(5) . . . . ?
O12B Cd2 N32 Cd2B -119.9(9) . . . . ?
N52 Cd2 N32 Cd2B 72(9) . . . . ?
O21 Cd2 N32 Cd2B 81.4(9) . . . . ?
O22B Cd2 N32 Cd2B -10.3(7) 2_565 . . . ?
O12 Cd2 N32 Cd2B -118.7(7) . . . . ?
O102 Cd2 N32 Cd2B 161.4(8) . . . . ?
O22 Cd2 N32 Cd2B -41.9(7) 2_565 . . . ?
O21B Cd2 N32 Cd2B 94.6(8) . . . . ?
O22B Cd2B N32 C32 128.4(6) 2_565 . . . ?
O22 Cd2B N32 C32 93.2(7) 2_565 . . . ?
O21 Cd2B N32 C32 -127.9(6) . . . . ?
N52 Cd2B N32 C32 -44.8(9) . . . . ?
O22B Cd2B N32 C32 -169.3(5) . . . . ?
O12B Cd2B N32 C32 14.4(8) . . . . ?
O12 Cd2B N32 C32 13.5(7) . . . . ?
O21B Cd2B N32 C32 -115.2(5) . . . . ?
O22B Cd2B N32 C33 -42.7(4) 2_565 . . . ?
O22 Cd2B N32 C33 -77.8(4) 2_565 . . . ?
O21 Cd2B N32 C33 61.1(7) . . . . ?
N52 Cd2B N32 C33 144.2(6) . . . . ?
O22B Cd2B N32 C33 19.6(6) . . . . ?
O12B Cd2B N32 C33 -156.7(6) . . . . ?
O12 Cd2B N32 C33 -157.6(4) . . . . ?
O21B Cd2B N32 C33 73.8(6) . . . . ?
O22B Cd2B N32 Cd2 167.1(9) 2_565 . . . ?
O22 Cd2B N32 Cd2 132.0(8) 2_565 . . . ?
O21 Cd2B N32 Cd2 -89.1(10) . . . . ?
N52 Cd2B N32 Cd2 -6.0(5) . . . . ?
O22B Cd2B N32 Cd2 -130.6(10) . . . . ?
O12B Cd2B N32 Cd2 53.1(8) . . . . ?
O12 Cd2B N32 Cd2 52.2(7) . . . . ?
O21B Cd2B N32 Cd2 -76.4(9) . . . . ?
N32 Cd2 N52 C52 25(9) . . . . ?
O12B Cd2 N52 C52 -142.8(6) . . . . ?
O21 Cd2 N52 C52 15.9(6) . . . . ?
O22B Cd2 N52 C52 107.7(4) 2_565 . . . ?
O12 Cd2 N52 C52 -144.1(4) . . . . ?
O102 Cd2 N52 C52 -64.1(5) . . . . ?
O22 Cd2 N52 C52 138.7(4) 2_565 . . . ?
O21B Cd2 N52 C52 2.7(5) . . . . ?
N32 Cd2 N52 C53 -161(8) . . . . ?
O12B Cd2 N52 C53 30.9(7) . . . . ?
O21 Cd2 N52 C53 -170.4(5) . . . . ?
O22B Cd2 N52 C53 -78.6(4) 2_565 . . . ?
O12 Cd2 N52 C53 29.6(4) . . . . ?
O102 Cd2 N52 C53 109.6(4) . . . . ?
O22 Cd2 N52 C53 -47.6(5) 2_565 . . . ?
O21B Cd2 N52 C53 176.4(4) . . . . ?
N32 Cd2 N52 Cd2B -72(9) . . . . ?
O12B Cd2 N52 Cd2B 119.9(9) . . . . ?
O21 Cd2 N52 Cd2B -81.4(9) . . . . ?
O22B Cd2 N52 Cd2B 10.3(7) 2_565 . . . ?
O12 Cd2 N52 Cd2B 118.6(8) . . . . ?
O102 Cd2 N52 Cd2B -161.4(8) . . . . ?
O22 Cd2 N52 Cd2B 41.4(7) 2_565 . . . ?
O21B Cd2 N52 Cd2B -94.6(8) . . . . ?
O22B Cd2B N52 C52 102.0(5) 2_565 . . . ?
O22 Cd2B N52 C52 140.8(4) 2_565 . . . ?
O21 Cd2B N52 C52 -4.1(9) . . . . ?
N32 Cd2B N52 C52 -84.7(8) . . . . ?
O22B Cd2B N52 C52 40.8(7) . . . . ?
O12B Cd2B N52 C52 -141.1(6) . . . . ?
O12 Cd2B N52 C52 -145.5(4) . . . . ?
O21B Cd2B N52 C52 -14.1(7) . . . . ?
O22B Cd2B N52 C53 -68.2(5) 2_565 . . . ?
O22 Cd2B N52 C53 -29.4(8) 2_565 . . . ?
O21 Cd2B N52 C53 -174.3(5) . . . . ?
N32 Cd2B N52 C53 105.1(7) . . . . ?
O22B Cd2B N52 C53 -129.5(4) . . . . ?
O12B Cd2B N52 C53 48.7(8) . . . . ?
O12 Cd2B N52 C53 44.3(6) . . . . ?
O21B Cd2B N52 C53 175.7(4) . . . . ?
O22B Cd2B N52 Cd2 -167.3(9) 2_565 . . . ?
O22 Cd2B N52 Cd2 -128.5(8) 2_565 . . . ?
O21 Cd2B N52 Cd2 86.6(10) . . . . ?
N32 Cd2B N52 Cd2 6.0(5) . . . . ?
O22B Cd2B N52 Cd2 131.5(10) . . . . ?
O12B Cd2B N52 Cd2 -50.4(8) . . . . ?
O12 Cd2B N52 Cd2 -54.8(7) . . . . ?
O21B Cd2B N52 Cd2 76.7(9) . . . . ?
C6 C1 C2 C3 7.2(6) . . . . ?
C11 C1 C2 C3 -173.2(4) . . . . ?
C6 C1 C2 C21 -171.2(4) . . . . ?
C11 C1 C2 C21 8.4(6) . . . . ?
C1 C2 C3 C4 -4.2(6) . . . . ?
C21 C2 C3 C4 174.2(4) . . . . ?
C1 C2 C3 C31 176.8(4) . . . . ?
C21 C2 C3 C31 -4.8(6) . . . . ?
C2 C3 C4 C5 -2.5(6) . . . . ?
C31 C3 C4 C5 176.5(4) . . . . ?
C2 C3 C4 C41 -179.8(4) . . . . ?
C31 C3 C4 C41 -0.8(6) . . . . ?
C3 C4 C5 C6 6.3(6) . . . . ?
C41 C4 C5 C6 -176.5(4) . . . . ?
C3 C4 C5 C51 -171.3(4) . . . . ?
C41 C4 C5 C51 6.0(6) . . . . ?
C4 C5 C6 C1 -3.3(6) . . . . ?
C51 C5 C6 C1 174.2(4) . . . . ?
C4 C5 C6 C61 178.7(5) . . . . ?
C51 C5 C6 C61 -3.8(6) . . . . ?
C2 C1 C6 C5 -3.5(6) . . . . ?
C11 C1 C6 C5 176.9(4) . . . . ?
C2 C1 C6 C61 174.5(5) . . . . ?
C11 C1 C6 C61 -5.1(7) . . . . ?
C12 N11 C11 C1 -4.7(7) . . . . ?
C14 N11 C11 C1 176.9(4) . . . . ?
C2 C1 C11 N11 -87.4(5) . . . . ?
C6 C1 C11 N11 92.3(5) . . . . ?
C13 N12 C12 N11 0.1(5) . . . . ?
Cd1 N12 C12 N11 174.9(3) . . . . ?
C14 N11 C12 N12 0.6(6) . . . . ?
C11 N11 C12 N12 -178.1(4) . . . . ?
C12 N12 C13 C14 -0.8(6) . . . . ?
Cd1 N12 C13 C14 -175.2(4) . . . . ?
N12 C13 C14 N11 1.1(6) . . . . ?
C12 N11 C14 C13 -1.0(6) . . . . ?
C11 N11 C14 C13 177.6(5) . . . . ?
C32 N31 C31 C3 -29.6(7) . . . . ?
C34 N31 C31 C3 154.3(4) . . . . ?
C2 C3 C31 N31 105.3(5) . . . . ?
C4 C3 C31 N31 -73.7(5) . . . . ?
C33 N32 C32 N31 0.9(5) . . . . ?
Cd2 N32 C32 N31 -179.3(3) . . . . ?
Cd2B N32 C32 N31 -171.0(5) . . . . ?
C34 N31 C32 N32 -0.7(5) . . . . ?
C31 N31 C32 N32 -177.4(4) . . . . ?
C32 N32 C33 C34 -0.7(5) . . . . ?
Cd2 N32 C33 C34 179.4(3) . . . . ?
Cd2B N32 C33 C34 172.6(4) . . . . ?
N32 C33 C34 N31 0.3(5) . . . . ?
C32 N31 C34 C33 0.2(5) . . . . ?
C31 N31 C34 C33 176.9(4) . . . . ?
C4 C5 C51 N51 -96.3(5) . . . 1_655 ?
C6 C5 C51 N51 86.2(5) . . . 1_655 ?
C53 N52 C52 N51 -1.0(5) . . . . ?
Cd2 N52 C52 N51 173.7(4) . . . . ?
Cd2B N52 C52 N51 -172.8(5) . . . . ?
C54 N51 C52 N52 1.1(6) . . . . ?
C51 N51 C52 N52 176.6(4) 1_455 . . . ?
C52 N52 C53 C54 0.6(5) . . . . ?
Cd2 N52 C53 C54 -174.2(4) . . . . ?
Cd2B N52 C53 C54 172.4(5) . . . . ?
N52 C53 C54 N51 0.1(5) . . . . ?
C52 N51 C54 C53 -0.7(5) . . . . ?
C51 N51 C54 C53 -176.3(4) 1_455 . . . ?
Cd1 O101 C101 C102 -94(3) . . . . ?
Cd1 O101 C101 C103 -163(2) . . . . ?
